data_4310328
loop_
_publ_author_name
'S. V. Ganesan'
'Srinivasan Natarajan'

_publ_section_title
;
 Synthesis and Structures of New Pyromellitate Coordination Polymers with
 Piperazine as a Ligand
;
_journal_name_full 'Inorganic Chemistry'
_journal_page_first 198
_journal_page_last 205
_journal_paper_doi 10.1021/ic034836p
_journal_volume 43
_journal_year 2004
_chemical_formula_sum 'C16 H16 Cd2 N3 O9'
_chemical_formula_weight 619.12
_chemical_name_systematic
;
 ?
;
_space_group_IT_number 14
_symmetry_cell_setting monoclinic
_symmetry_space_group_name_Hall '-P 2yn'
_symmetry_space_group_name_H-M 'P 1 21/n 1'
_atom_sites_solution_hydrogens geom
_atom_sites_solution_primary direct
_atom_sites_solution_secondary difmap
_audit_creation_method SHELXL-97
_cell_angle_alpha 90.00
_cell_angle_beta 93.9750(10)
_cell_angle_gamma 90.00
_cell_formula_units_Z 4
_cell_length_a 6.3028(3)
_cell_length_b 18.0250(8)
_cell_length_c 16.0261(7)
_cell_measurement_temperature 293(2)
_cell_volume 1816.31(14)
_computing_cell_refinement 'Siemens XSCANS'
_computing_data_collection 'Siemens XSCANS'
_computing_data_reduction 'Siemens SHELXTL'
_computing_molecular_graphics DIAMOND
_computing_publication_material 'Siemens SHELXTL'
_computing_structure_refinement 'SHELXL-97 (Sheldrick, 1997)'
_computing_structure_solution 'SHELXS-97 (Sheldrick, 1990)'
_diffrn_ambient_temperature 293(2)
_diffrn_measured_fraction_theta_full 0.998
_diffrn_measured_fraction_theta_max 0.998
_diffrn_measurement_device 'Siemens SMART-CCD'
_diffrn_measurement_method '\w scans'
_diffrn_radiation_monochromator graphite
_diffrn_radiation_source 'fine-focus sealed tube'
_diffrn_radiation_type MoK\a
_diffrn_radiation_wavelength 0.71073
_diffrn_reflns_av_R_equivalents 0.0246
_diffrn_reflns_av_sigmaI/netI 0.0282
_diffrn_reflns_limit_h_max 6
_diffrn_reflns_limit_h_min -6
_diffrn_reflns_limit_k_max 20
_diffrn_reflns_limit_k_min -19
_diffrn_reflns_limit_l_max 15
_diffrn_reflns_limit_l_min -17
_diffrn_reflns_number 7434
_diffrn_reflns_theta_full 23.22
_diffrn_reflns_theta_max 23.22
_diffrn_reflns_theta_min 1.70
_exptl_absorpt_coefficient_mu 2.402
_exptl_absorpt_correction_T_max 1.000000
_exptl_absorpt_correction_T_min 0.814065
_exptl_absorpt_correction_type 'EMPIRICAL SADABS'
_exptl_crystal_colour Colorless
_exptl_crystal_density_diffrn 2.264
_exptl_crystal_density_method 'not measured'
_exptl_crystal_description Rod-like
_exptl_crystal_F_000 1204
_exptl_crystal_size_max 0.32
_exptl_crystal_size_mid 0.24
_exptl_crystal_size_min 0.24
_refine_diff_density_max 0.713
_refine_diff_density_min -0.729
_refine_diff_density_rms 0.099
_refine_ls_extinction_method none
_refine_ls_goodness_of_fit_ref 1.042
_refine_ls_hydrogen_treatment mixed
_refine_ls_matrix_type full
_refine_ls_number_parameters 279
_refine_ls_number_reflns 2580
_refine_ls_number_restraints 2
_refine_ls_restrained_S_all 1.041
_refine_ls_R_factor_all 0.0293
_refine_ls_R_factor_gt 0.0240
_refine_ls_shift/su_max 0.001
_refine_ls_shift/su_mean 0.000
_refine_ls_structure_factor_coef Fsqd
_refine_ls_weighting_details 'calc w=1/[\s^2^(Fo^2^)+(0.0312P)^2^+2.0546P] where P=(Fo^2^+2Fc^2^)/3'
_refine_ls_weighting_scheme calc
_refine_ls_wR_factor_gt 0.0589
_refine_ls_wR_factor_ref 0.0610
_reflns_number_gt 2264
_reflns_number_total 2580
_reflns_threshold_expression >2sigma(I)
_cod_data_source_file ic034836psi20030721_125528_2.cif
_cod_data_source_block sad
_cod_depositor_comments
;
The following automatic conversions were performed:
'_symmetry_cell_setting' value 'Monoclinic' changed to 'monoclinic'
according to '/home/saulius/struct/CIF-dictionaries/cif_core.dic'
dictionary named 'cif_core.dic' version 2.4.1 from 2010-06-29.

Automatic conversion script
Id: cif_fix_enum 1527 2010-12-29 10:47:43Z saulius 
;
_cod_database_code 4310328

loop_
_symmetry_equiv_pos_as_xyz
'x, y, z'
'-x+1/2, y+1/2, -z+1/2'
'-x, -y, -z'
'x-1/2, -y-1/2, z-1/2'

loop_
_atom_site_label
_atom_site_type_symbol
_atom_site_fract_x
_atom_site_fract_y
_atom_site_fract_z
_atom_site_U_iso_or_equiv
_atom_site_adp_type
_atom_site_occupancy
_atom_site_symmetry_multiplicity
_atom_site_calc_flag
_atom_site_refinement_flags
_atom_site_disorder_assembly
_atom_site_disorder_group
Cd1 Cd 0.19996(5) 0.390687(15) 0.339193(17) 0.01736(11) Uani 1 1 d . . .
Cd2 Cd 0.34360(5) 0.395306(15) 0.106824(18) 0.01691(11) Uani 1 1 d . . .
O1 O 0.1942(5) 0.28765(15) 0.26026(18) 0.0257(7) Uani 1 1 d . . .
O2 O 0.1081(4) 0.51098(15) 0.36429(17) 0.0224(6) Uani 1 1 d . . .
O3 O -0.0697(4) 0.45885(14) 0.25505(16) 0.0193(6) Uani 1 1 d . . .
O4 O 0.4392(4) 0.45194(14) 0.24590(17) 0.0214(6) Uani 1 1 d . . .
O5 O 0.1303(5) 0.29478(16) 0.12203(18) 0.0282(7) Uani 1 1 d . . .
O6 O 0.6389(4) 0.32435(14) 0.13900(16) 0.0214(6) Uani 1 1 d . . .
O7 O 0.5257(4) 0.50995(14) 0.13216(16) 0.0202(6) Uani 1 1 d . . .
O8 O 0.6344(4) 0.25664(14) 0.02185(16) 0.0217(6) Uani 1 1 d . . .
OW O 0.3947(5) 0.36896(16) -0.03164(17) 0.0227(6) Uani 1 1 d D . .
C1 C -0.0411(6) 0.5109(2) 0.3069(2) 0.0165(9) Uani 1 1 d . . .
C2 C -0.1938(6) 0.5752(2) 0.3047(2) 0.0154(8) Uani 1 1 d . . .
C3 C -0.3956(6) 0.5729(2) 0.2612(2) 0.0150(8) Uani 1 1 d . . .
C4 C -0.5249(6) 0.6359(2) 0.2621(2) 0.0156(9) Uani 1 1 d . . .
H1 H -0.6562 0.6354 0.2318 0.019 Uiso 1 1 calc R . .
C5 C -0.4629(6) 0.69944(19) 0.3071(2) 0.0137(8) Uani 1 1 d . . .
C6 C -0.2636(6) 0.7009(2) 0.3518(2) 0.0142(8) Uani 1 1 d . . .
C7 C -0.1338(6) 0.6388(2) 0.3494(2) 0.0161(8) Uani 1 1 d . . .
H2 H -0.0014 0.6398 0.3788 0.019 Uiso 1 1 calc R . .
C8 C -0.4789(6) 0.5065(2) 0.2109(2) 0.0140(9) Uani 1 1 d . . .
N1 N -0.1117(5) 0.35340(18) 0.4111(2) 0.0203(8) Uani 1 1 d . . .
C11 C -0.2430(6) 0.4138(2) 0.4447(3) 0.0214(9) Uani 1 1 d . . .
H3 H -0.2996 0.4446 0.3988 0.026 Uiso 1 1 calc R . .
H4 H -0.1533 0.4447 0.4820 0.026 Uiso 1 1 calc R . .
C12 C -0.2537(7) 0.3036(2) 0.3584(3) 0.0242(10) Uani 1 1 d . . .
H5 H -0.1713 0.2621 0.3395 0.029 Uiso 1 1 calc R . .
H6 H -0.3098 0.3306 0.3093 0.029 Uiso 1 1 calc R . .
C21 C 0.6752(6) 0.2666(2) 0.0991(2) 0.0132(8) Uani 1 1 d . . .
C31 C 0.1076(6) 0.2662(2) 0.1916(3) 0.0163(9) Uani 1 1 d . . .
N2 N 0.0249(5) 0.45841(18) 0.0787(2) 0.0188(7) Uani 1 1 d . . .
C41 C 0.0362(7) 0.5406(2) 0.0762(2) 0.0212(9) Uani 1 1 d . . .
H7 H 0.1320 0.5580 0.1220 0.025 Uiso 1 1 calc R . .
H8 H -0.1036 0.5611 0.0834 0.025 Uiso 1 1 calc R . .
C42 C 0.1130(6) 0.5673(2) -0.0050(3) 0.0216(9) Uani 1 1 d . . .
H9 H 0.1171 0.6211 -0.0048 0.026 Uiso 1 1 calc R . .
H10 H 0.2568 0.5495 -0.0101 0.026 Uiso 1 1 calc R . .
N3 N 0.4332(5) 0.33637(18) 0.4370(2) 0.0200(8) Uani 1 1 d . . .
C51 C 0.5635(6) 0.2743(2) 0.4050(3) 0.0235(10) Uani 1 1 d . . .
H11 H 0.4738 0.2431 0.3679 0.028 Uiso 1 1 calc R . .
H12 H 0.6188 0.2440 0.4516 0.028 Uiso 1 1 calc R . .
C52 C 0.5744(7) 0.3839(2) 0.4917(3) 0.0257(10) Uani 1 1 d . . .
H13 H 0.6306 0.3554 0.5396 0.031 Uiso 1 1 calc R . .
H14 H 0.4933 0.4250 0.5121 0.031 Uiso 1 1 calc R . .
H15 H 0.437(8) 0.405(2) -0.070(2) 0.045(15) Uiso 1 1 d D . .
H16 H 0.478(8) 0.325(2) -0.026(4) 0.08(2) Uiso 1 1 d D . .

loop_
_atom_site_aniso_label
_atom_site_aniso_U_11
_atom_site_aniso_U_22
_atom_site_aniso_U_33
_atom_site_aniso_U_23
_atom_site_aniso_U_13
_atom_site_aniso_U_12
Cd1 0.01598(19) 0.01525(18) 0.02059(18) 0.00052(12) -0.00062(13) 0.00336(11)
Cd2 0.01642(18) 0.01257(17) 0.02126(18) -0.00079(12) -0.00214(13) -0.00065(11)
O1 0.0263(17) 0.0206(16) 0.0293(17) -0.0089(13) -0.0053(14) -0.0022(13)
O2 0.0166(16) 0.0203(15) 0.0291(16) -0.0046(12) -0.0067(13) 0.0050(12)
O3 0.0246(16) 0.0148(15) 0.0184(15) -0.0040(12) -0.0001(12) 0.0024(12)
O4 0.0237(16) 0.0164(15) 0.0249(15) -0.0001(12) 0.0074(13) -0.0052(12)
O5 0.0300(18) 0.0250(16) 0.0290(18) 0.0109(14) -0.0018(14) -0.0099(13)
O6 0.0268(17) 0.0156(15) 0.0208(15) -0.0023(12) -0.0047(12) 0.0064(12)
O7 0.0249(16) 0.0183(15) 0.0167(16) -0.0014(11) -0.0029(12) -0.0027(12)
O8 0.0305(17) 0.0164(15) 0.0175(16) -0.0006(12) -0.0037(12) 0.0050(12)
OW 0.0241(17) 0.0217(16) 0.0223(16) 0.0053(13) 0.0004(13) 0.0033(13)
C1 0.015(2) 0.015(2) 0.020(2) 0.0027(18) 0.0055(18) -0.0002(16)
C2 0.016(2) 0.015(2) 0.015(2) 0.0006(16) -0.0014(16) -0.0016(16)
C3 0.017(2) 0.011(2) 0.017(2) -0.0002(16) 0.0033(17) -0.0001(16)
C4 0.012(2) 0.019(2) 0.015(2) 0.0007(17) -0.0054(16) 0.0026(16)
C5 0.017(2) 0.0087(19) 0.016(2) 0.0009(15) 0.0034(16) 0.0009(16)
C6 0.018(2) 0.0121(19) 0.013(2) -0.0008(15) 0.0016(16) -0.0020(16)
C7 0.013(2) 0.016(2) 0.019(2) 0.0000(17) -0.0054(16) 0.0003(16)
C8 0.007(2) 0.012(2) 0.023(2) -0.0024(17) -0.0006(16) 0.0050(16)
N1 0.0154(19) 0.0234(19) 0.0223(18) 0.0002(15) 0.0029(14) -0.0007(14)
C11 0.018(2) 0.022(2) 0.024(2) -0.0026(18) -0.0002(18) -0.0023(18)
C12 0.023(2) 0.022(2) 0.028(2) -0.0002(19) 0.0025(19) 0.0043(18)
C21 0.010(2) 0.010(2) 0.020(2) 0.0007(17) 0.0004(16) -0.0029(15)
C31 0.012(2) 0.0101(19) 0.026(2) 0.0004(18) -0.0014(17) 0.0025(16)
N2 0.0135(18) 0.0204(18) 0.0220(19) 0.0011(14) -0.0022(14) 0.0004(14)
C41 0.019(2) 0.021(2) 0.023(2) -0.0040(18) -0.0059(18) 0.0056(18)
C42 0.017(2) 0.017(2) 0.031(2) 0.0023(18) -0.0021(18) -0.0015(17)
N3 0.0139(18) 0.0237(19) 0.0218(18) 0.0049(15) -0.0024(14) 0.0029(14)
C51 0.020(2) 0.018(2) 0.032(2) 0.0038(18) -0.0026(19) 0.0027(18)
C52 0.026(3) 0.035(3) 0.016(2) -0.0001(18) 0.0035(19) -0.0018(19)

loop_
_atom_type_symbol
_atom_type_description
_atom_type_scat_dispersion_real
_atom_type_scat_dispersion_imag
_atom_type_scat_source
C C 0.0033 0.0016 'International Tables Vol C Tables 4.2.6.8 and 6.1.1.4'
H H 0.0000 0.0000 'International Tables Vol C Tables 4.2.6.8 and 6.1.1.4'
N N 0.0061 0.0033 'International Tables Vol C Tables 4.2.6.8 and 6.1.1.4'
O O 0.0106 0.0060 'International Tables Vol C Tables 4.2.6.8 and 6.1.1.4'
Cd Cd -0.8075 1.2024 'International Tables Vol C Tables 4.2.6.8 and 6.1.1.4'

loop_
_geom_angle_atom_site_label_1
_geom_angle_atom_site_label_2
_geom_angle_atom_site_label_3
_geom_angle
_geom_angle_site_symmetry_1
_geom_angle_site_symmetry_3
_geom_angle_publ_flag
O1 Cd1 O2 152.70(10) . . ?
O1 Cd1 N3 90.95(11) . . ?
O2 Cd1 N3 116.27(11) . . ?
O1 Cd1 O3 97.02(9) . . ?
O2 Cd1 O3 56.09(9) . . ?
N3 Cd1 O3 170.53(10) . . ?
O1 Cd1 N1 93.21(11) . . ?
O2 Cd1 N1 87.49(11) . . ?
N3 Cd1 N1 93.36(11) . . ?
O3 Cd1 N1 81.14(10) . . ?
O1 Cd1 O4 90.89(10) . . ?
O2 Cd1 O4 81.63(10) . . ?
N3 Cd1 O4 102.50(11) . . ?
N1 Cd1 O4 163.55(10) . . ?
O1 Cd1 C1 125.01(11) . . ?
O2 Cd1 C1 28.26(11) . . ?
N3 Cd1 C1 143.74(12) . . ?
O3 Cd1 C1 27.99(10) . . ?
N1 Cd1 C1 81.34(11) . . ?
O4 Cd1 C1 83.26(10) . . ?
O5 Cd2 O6 90.46(10) . . ?
O5 Cd2 N2 84.36(11) . . ?
O6 Cd2 N2 174.68(10) . . ?
O6 Cd2 O7 94.11(9) . . ?
O5 Cd2 O4 109.79(9) . . ?
O6 Cd2 O4 83.38(9) . . ?
O7 Cd2 O4 53.70(9) . . ?
C31 O1 Cd1 137.5(3) . . ?
C1 O2 Cd1 93.2(2) . . ?
C1 O3 Cd1 87.0(2) . . ?
C8 O7 Cd2 94.8(2) 1_655 . ?
Cd2 OW H15 123(3) . . ?
O3 C1 O2 123.0(3) . . ?
O3 C1 C2 119.8(3) . . ?
O2 C1 C2 117.2(3) . . ?
O3 C1 Cd1 65.0(2) . . ?
O2 C1 Cd1 58.56(19) . . ?
C2 C1 Cd1 168.9(3) . . ?
C7 C2 C3 118.9(3) . . ?
C7 C2 C1 118.2(3) . . ?
C3 C2 C1 122.9(3) . . ?
C4 C3 C2 118.5(3) . . ?
C4 C3 C8 117.8(3) . . ?
C2 C3 C8 123.6(3) . . ?
C5 C4 C3 122.0(4) . . ?
C5 C4 H1 119.0 . . ?
C3 C4 H1 119.0 . . ?
C4 C5 C6 119.2(3) . . ?
C4 C5 C31 120.9(3) . 2_455 ?
C6 C5 C31 119.9(3) . 2_455 ?
C7 C6 C5 118.7(3) . . ?
C7 C6 C21 116.8(3) . 2 ?
C5 C6 C21 124.5(3) . 2 ?
C6 C7 C2 122.6(4) . . ?
C6 C7 H2 118.7 . . ?
C2 C7 H2 118.7 . . ?
O4 C8 O7 121.4(3) 1_455 1_455 ?
O4 C8 C3 121.1(3) 1_455 . ?
O7 C8 C3 117.4(3) 1_455 . ?
C12 N1 C11 108.6(3) . . ?
C12 N1 Cd1 111.7(2) . . ?
C11 N1 Cd1 117.1(2) . . ?
N1 C11 C52 112.4(3) . 1_455 ?
N1 C11 H3 109.1 . . ?
C52 C11 H3 109.1 1_455 . ?
N1 C11 H4 109.1 . . ?
C52 C11 H4 109.1 1_455 . ?
H3 C11 H4 107.9 . . ?
N1 C12 C51 112.3(3) . 1_455 ?
N1 C12 H5 109.1 . . ?
C51 C12 H5 109.1 1_455 . ?
N1 C12 H6 109.1 . . ?
C51 C12 H6 109.1 1_455 . ?
H5 C12 H6 107.9 . . ?
O6 C21 O8 126.1(3) . . ?
O6 C21 C6 117.5(3) . 2_545 ?
O8 C21 C6 116.3(3) . 2_545 ?
O5 C31 O1 126.0(4) . . ?
O5 C31 C5 116.6(3) . 2_445 ?
O1 C31 C5 117.4(3) . 2_445 ?
C41 N2 C42 108.4(3) . 3_565 ?
C41 N2 Cd2 116.8(2) . . ?
C42 N2 Cd2 116.8(2) 3_565 . ?
N2 C41 C42 111.3(3) . . ?
N2 C41 H7 109.4 . . ?
C42 C41 H7 109.4 . . ?
N2 C41 H8 109.4 . . ?
C42 C41 H8 109.4 . . ?
H7 C41 H8 108.0 . . ?
N2 C42 C41 112.5(3) 3_565 . ?
N2 C42 H9 109.1 3_565 . ?
C41 C42 H9 109.1 . . ?
N2 C42 H10 109.1 3_565 . ?
C41 C42 H10 109.1 . . ?
H9 C42 H10 107.8 . . ?
C52 N3 C51 108.3(3) . . ?
C52 N3 Cd1 119.2(3) . . ?
C51 N3 Cd1 115.1(2) . . ?
N3 C51 C12 111.3(3) . 1_655 ?
N3 C51 H11 109.4 . . ?
C12 C51 H11 109.4 1_655 . ?
N3 C51 H12 109.4 . . ?
C12 C51 H12 109.4 1_655 . ?
H11 C51 H12 108.0 . . ?
N3 C52 C11 111.0(3) . 1_655 ?
N3 C52 H13 109.4 . . ?
C11 C52 H13 109.4 1_655 . ?
N3 C52 H14 109.4 . . ?
C11 C52 H14 109.4 1_655 . ?
H13 C52 H14 108.0 . . ?

loop_
_geom_bond_atom_site_label_1
_geom_bond_atom_site_label_2
_geom_bond_distance
_geom_bond_site_symmetry_2
_geom_bond_publ_flag
Cd1 O1 2.246(3) . ?
Cd1 O2 2.287(3) . ?
Cd1 N3 2.293(3) . ?
Cd1 O3 2.429(3) . ?
Cd1 N1 2.440(3) . ?
Cd1 O4 2.458(3) . ?
Cd1 C1 2.676(4) . ?
Cd2 O5 2.279(3) . ?
Cd2 O6 2.288(3) . ?
Cd2 OW 2.314(3) . ?
Cd2 N2 2.325(3) . ?
Cd2 O7 2.385(3) . ?
Cd2 O4 2.487(3) . ?
O1 C31 1.254(5) . ?
O2 C1 1.269(5) . ?
O3 C1 1.258(5) . ?
O4 C8 1.260(5) 1_655 ?
O5 C31 1.246(5) . ?
O6 C21 1.251(4) . ?
O7 C8 1.266(5) 1_655 ?
O8 C21 1.260(5) . ?
OW H15 0.945(10) . ?
OW H16 0.946(10) . ?
C1 C2 1.505(5) . ?
C2 C7 1.390(5) . ?
C2 C3 1.408(6) . ?
C3 C4 1.398(5) . ?
C3 C8 1.517(5) . ?
C4 C5 1.395(5) . ?
C4 H1 0.9300 . ?
C5 C6 1.403(5) . ?
C5 C31 1.511(5) 2_455 ?
C6 C7 1.388(5) . ?
C6 C21 1.508(5) 2 ?
C7 H2 0.9300 . ?
C8 O4 1.260(5) 1_455 ?
C8 O7 1.266(5) 1_455 ?
N1 C12 1.488(5) . ?
N1 C11 1.490(5) . ?
C11 C52 1.516(6) 1_455 ?
C11 H3 0.9700 . ?
C11 H4 0.9700 . ?
C12 C51 1.511(6) 1_455 ?
C12 H5 0.9700 . ?
C12 H6 0.9700 . ?
C21 C6 1.508(5) 2_545 ?
C31 C5 1.511(5) 2_445 ?
N2 C41 1.484(5) . ?
N2 C42 1.491(5) 3_565 ?
C41 C42 1.499(6) . ?
C41 H7 0.9700 . ?
C41 H8 0.9700 . ?
C42 N2 1.491(5) 3_565 ?
C42 H9 0.9700 . ?
C42 H10 0.9700 . ?
N3 C52 1.479(5) . ?
N3 C51 1.500(5) . ?
C51 C12 1.511(6) 1_655 ?
C51 H11 0.9700 . ?
C51 H12 0.9700 . ?
C52 C11 1.516(6) 1_655 ?
C52 H13 0.9700 . ?
C52 H14 0.9700 . ?
